data_4030864
loop_
_publ_author_name
'Romero, S.'
'Moset, A.'
'Trombe, J. C.'

_publ_section_title
;
 A new family of lanthanide oxalate carbonate, [Ln(H2O)]2(C2O4)(CO3)2 with
 Ln = Eu...Ho, presenting a relatively open framework
;
_journal_name_full 'European Journal of Solid State and Inorganic Chemistry'
_journal_page_first 209
_journal_page_last 219
_journal_volume 34
_journal_year 1997
_chemical_formula_sum 'C4 H4 Gd O12'
_chemical_formula_weight 401.317
_space_group_IT_number 38
_symmetry_cell_setting orthorhombic
_symmetry_Int_Tables_number 38
_symmetry_space_group_name_Hall 'C -2 2'
_symmetry_space_group_name_H-M 'C 2 m m'
_cell_angle_alpha 90
_cell_angle_beta 90
_cell_angle_gamma 90
_cell_formula_units_Z 2
_cell_length_a 7.8941(9)
_cell_length_b 15.127(2)
_cell_length_c 4.7931(4)
_cell_volume 572.36(11)
_diffrn_ambient_temperature 293
_diffrn_radiation_probe x-ray
_diffrn_radiation_type MoK\a
_diffrn_radiation_wavelength 0.71073
_exptl_absorpt_coefficient_mu 11.54
_exptl_crystal_density_diffrn 3.22
_refine_ls_number_parameters 44
_refine_ls_number_reflns 711
_refine_ls_R_factor_gt 0.0215
_refine_ls_wR_factor_gt 0.0225
_cod_data_source_file EJSSIC-1997-34-209-219.cif
_cod_data_source_block Gd
_cod_database_code 4030864

loop_
_symmetry_equiv_pos_site_id
_symmetry_equiv_pos_as_xyz
1 x,y,z
2 x,-y,-z
3 x,y,-z
4 x,-y,z
5 1/2+x,1/2+y,z
6 1/2+x,1/2-y,-z
7 1/2+x,1/2+y,-z
8 1/2+x,1/2-y,z

loop_
_atom_site_label
_atom_site_type_symbol
_atom_site_thermal_displace_type
_atom_site_fract_x
_atom_site_fract_y
_atom_site_fract_z
_atom_site_occupancy
_atom_site_U_iso_or_equiv
Gd Gd Uiso 0.50000 0.70718(2) 0.50000 1.000 0.0080(1)
O1 O Uiso 0.6721(5) 0.5745(5) 0.50000 1.000 0.0196(8)
OW O Uiso 0.5113(6) 0.8664(3) 0.50000 1.000 0.058(4)
O2 O Uiso 0.3338(5) 0.5733(5) 0.50000 1.000 0.0239(8)
O3 O Uiso 0.2463(6) 0.7458(6) 0.2356(5) 1.000 0.0190(13)
O4 O Uiso 0.4479(5) 0.6806(3) 0.00000 1.000 0.014(3)
C1 C Uiso 0.6034(6) 0.50000 0.50000 1.000 0.0144(8)
C2 C Uiso 0.4083(6) 0.50000 0.50000 1.000 0.0172(8)
C3 C Uiso 0.3078(5) 0.7249(4) 0.00000 1.000 0.013(3)

loop_
_atom_type_symbol
_atom_type_description
_atom_type_scat_dispersion_real
_atom_type_scat_dispersion_imag
_atom_type_scat_source
C C 0.0033 0.0016 ' International Tables Vol C Tables 4.2.6.8 and 6.1.1.4'
Gd Gd -0.1653 3.9035 ' International Tables Vol C Tables 4.2.6.8 and 6.1.1.4'
O O 0.0106 0.0060 ' International Tables Vol C Tables 4.2.6.8 and 6.1.1.4'

loop_
_geom_angle_atom_site_label_1
_geom_angle_atom_site_label_2
_geom_angle_atom_site_label_3
_geom_angle
_geom_angle_site_symmetry_1
_geom_angle_site_symmetry_3
_geom_angle_publ_flag
O1 Gd OW 143.79(17) . . yes
O1 Gd O2 67.03(18) . . yes
O1 Gd O3 131.2(2) . . yes
O1 Gd O4 87.62(11) . . yes
O1 Gd C3 112.11(12) . . yes
O1 Gd O4 87.62(11) . 1_556 yes
O1 Gd C3 112.11(12) . 1_556 yes
O1 Gd O3 131.2(2) . 3_556 yes
O1 Gd O3 78.1(2) . 6_566 yes
O1 Gd O3 78.1(2) . 8_565 yes
OW Gd O2 149.18(17) . . yes
OW Gd O3 78.0(2) . . yes
OW Gd O4 99.74(11) . . yes
OW Gd C3 85.74(14) . . yes
OW Gd O4 99.74(11) . 1_556 yes
OW Gd C3 85.74(14) . 1_556 yes
OW Gd O3 78.0(2) . 3_556 yes
OW Gd O3 71.2(2) . 6_566 yes
OW Gd O3 71.2(2) . 8_565 yes
O2 Gd O3 75.8(2) . . yes
O2 Gd O4 76.84(10) . . yes
O2 Gd C3 77.84(13) . . yes
O2 Gd O4 76.84(10) . 1_556 yes
O2 Gd C3 77.84(13) . 1_556 yes
O2 Gd O3 75.8(2) . 3_556 yes
O2 Gd O3 133.0(2) . 6_566 yes
O2 Gd O3 133.0(2) . 8_565 yes
O3 Gd O4 52.94(14) . . yes
O3 Gd C3 26.34(12) . . yes
O3 Gd O4 114.02(12) . 1_556 yes
O3 Gd C3 88.70(10) . 1_556 yes
O3 Gd O3 62.55(11) . 3_556 yes
O3 Gd O3 149.1(3) . 6_566 yes
O3 Gd O3 108.42(16) . 8_565 yes
O4 Gd C3 26.94(13) . . yes
O4 Gd O4 153.01(14) . 1_556 yes
O4 Gd C3 138.11(11) . 1_556 yes
O3 Gd O4 114.02(12) 3_556 . yes
O3 Gd O4 133.56(12) 6_566 . yes
O3 Gd O4 70.96(13) 8_565 . yes
O4 Gd C3 138.11(11) 1_556 . yes
C3 Gd C3 114.53(10) . 1_556 yes
O3 Gd C3 88.70(10) 3_556 . yes
O3 Gd C3 146.94(17) 6_566 . yes
O3 Gd C3 87.70(11) 8_565 . yes
O4 Gd C3 26.94(13) 1_556 1_556 yes
O3 Gd O4 52.94(14) 3_556 1_556 yes
O3 Gd O4 70.96(13) 6_566 1_556 yes
O3 Gd O4 133.56(12) 8_565 1_556 yes
O3 Gd C3 26.34(12) 3_556 1_556 yes
O3 Gd C3 87.70(11) 6_566 1_556 yes
O3 Gd C3 146.94(17) 8_565 1_556 yes
O3 Gd O3 108.42(16) 3_556 6_566 yes
O3 Gd O3 149.1(3) 3_556 8_565 yes
O3 Gd O3 62.94(12) 6_566 8_565 yes
Gd O1 C1 120.2(3) . . yes
Gd O2 C2 119.1(3) . . yes
Gd O3 C3 95.1(3) . . yes
Gd O3 Gd 117.15(10) . 6_466 yes
Gd O3 C3 147.6(3) 6_466 . yes
Gd O4 C3 93.34(12) . . yes
Gd O4 Gd 153.01(19) . 1_554 yes
Gd O4 C3 93.34(12) 1_554 . yes
O1 C1 C2 115.7(3) . . yes
O1 C1 O1 128.6(5) . 2_566 yes
O1 C1 C2 115.7(3) 2_566 . yes
O2 C2 C1 117.9(3) . . yes
O2 C2 O2 124.1(5) . 2_566 yes
O2 C2 C1 117.9(3) 2_566 . yes
Gd C3 O3 58.6(2) . . yes
Gd C3 O4 59.72(9) . . yes
Gd C3 Gd 114.53(14) . 1_554 yes
Gd C3 O3 167.3(5) . 3_555 yes
O3 C3 O4 117.1(3) . . yes
Gd C3 O3 167.3(5) 1_554 . yes
O3 C3 O3 125.7(5) . 3_555 yes
Gd C3 O4 59.72(9) 1_554 . yes
O3 C3 O4 117.1(3) 3_555 . yes
Gd C3 O3 58.6(2) 1_554 3_555 yes

loop_
_geom_bond_atom_site_label_1
_geom_bond_atom_site_label_2
_geom_bond_distance
_geom_bond_site_symmetry_2
_geom_bond_publ_flag
Gd O1 2.424(7) . yes
Gd OW 2.410(5) . yes
Gd O2 2.413(7) . yes
Gd O3 2.441(5) . yes
Gd O4 2.4646(10) . yes
Gd O4 2.4646(10) 1_556 yes
Gd O3 2.441(5) 3_556 yes
Gd O3 2.427(5) 6_566 yes
Gd O3 2.427(5) 8_565 yes
O1 C1 1.251(7) . yes
O2 C2 1.255(7) . yes
O3 C3 1.269(4) . yes
O4 C3 1.293(6) . yes
C1 C2 1.540(7) . no

loop_
_geom_torsion_atom_site_label_1
_geom_torsion_atom_site_label_2
_geom_torsion_atom_site_label_3
_geom_torsion_atom_site_label_4
_geom_torsion
_geom_torsion_site_symmetry_1
_geom_torsion_site_symmetry_4
_geom_torsion_publ_flag
OW Gd O1 C1 180.00 . . no
O2 Gd O1 C1 0.00 . . no
O3 Gd O1 C1 -43.60(17) . . no
O4 Gd O1 C1 -76.71(9) . . no
C3 Gd O1 C1 -65.22(10) . . no
O1 Gd O2 C2 0.00 . . no
OW Gd O2 C2 180.00 . . no
O3 Gd O2 C2 147.62(10) . . no
O4 Gd O2 C2 93.02(10) . . no
C3 Gd O2 C2 120.63(9) . . no
O1 Gd O3 C3 -50.3(6) . . no
OW Gd O3 C3 105.1(5) . . no
O2 Gd O3 C3 -91.2(5) . . no
O4 Gd O3 C3 -7.2(4) . . no
O3 Gd O3 C3 -172.4(6) 3_556 . no
O3 Gd O3 C3 107.7(5) 6_566 . no
O3 Gd O3 C3 39.8(6) 8_565 . no
O1 Gd O4 C3 156.0(3) . . no
OW Gd O4 C3 -59.7(3) . . no
O2 Gd O4 C3 89.0(3) . . no
O3 Gd O4 C3 7.0(4) . . no
O1 Gd C3 O3 141.3(5) . . no
O1 Gd C3 O4 -26.1(4) . . no
OW Gd C3 O3 -71.3(5) . . no
OW Gd C3 O4 121.4(3) . . no
O2 Gd C3 O3 82.5(5) . . no
O2 Gd C3 O4 -84.8(3) . . no
O3 Gd C3 O4 -167.3(7) . . no
O4 Gd C3 O3 167.3(7) . . no
O3 Gd C3 O3 6.8(6) 3_556 . no
O3 Gd C3 O3 -116.2(6) 6_566 . no
O3 Gd C3 O3 -142.6(6) 8_565 . no
Gd O1 C1 C2 0.00 . . no
Gd O2 C2 C1 0.00 . . no
Gd O3 C3 O4 12.3(6) . . no
Gd O3 C3 O3 -165.6(6) . 3_555 no
Gd O4 C3 O3 -12.1(6) . . no
O1 C1 C2 O2 0.00 . . no
